data_4345777
loop_
_publ_author_name
'Lucaccini, Eva'
'Baldov\'i, Jos\'e J'
'Chelazzi, Laura'
'Barra, Anne-Laure'
'Grepioni, Fabrizia'
'Costes, Jean-Pierre'
'Sorace, Lorenzo'

_publ_section_title
;
 Electronic Structure and Magnetic Anisotropy in Lanthanoid Single-Ion
 Magnets with C3 Symmetry: The Ln(trenovan) Series.
;
_journal_issue 8
_journal_name_full 'Inorganic chemistry'
_journal_page_first 4729
_journal_page_last 4739
_journal_paper_doi 10.1021/acs.inorgchem.7b00413
_journal_volume 56
_journal_year 2017
_chemical_formula_moiety 'C30 H33 N4 O6 Pr1'
_chemical_formula_sum 'C30 H33 N4 O6 Pr'
_chemical_formula_weight 686.5
_chemical_name_common Prtrenovan
_space_group_IT_number 147
_symmetry_cell_setting trigonal
_symmetry_space_group_name_Hall '-P 3'
_symmetry_space_group_name_H-M 'P -3'
_cell_angle_alpha 90
_cell_angle_beta 90
_cell_angle_gamma 120
_cell_formula_units_Z 2
_cell_length_a 14.456(1)
_cell_length_b 14.456(1)
_cell_length_c 7.887(1)
_cell_measurement_reflns_used 15
_cell_measurement_temperature 293
_cell_measurement_theta_max 25
_cell_measurement_theta_min 1.5
_cell_volume 1427.4(2)
_computing_cell_refinement 'TOPAS (Coelho ,2007)'
_computing_data_collection 'Highscore plus'
_computing_structure_refinement 'TOPAS (Coelho ,2007)'
_computing_structure_solution 'EXPO2013 (Altomare, 2013)'
_diffrn_ambient_temperature 293
_diffrn_measurement_device_type char
_diffrn_radiation_monochromator 'Ge filtered'
_diffrn_radiation_type 'Cu K\a'
_diffrn_radiation_wavelength 1.54175
_exptl_crystal_colour yellow
_exptl_crystal_density_diffrn 1.597
_exptl_crystal_density_method 'not measured'
_exptl_crystal_F_000 696.0
_pd_proc_2theta_range_max 60
_pd_proc_2theta_range_min 4
_pd_proc_info_excluded_regions no
_pd_proc_ls_background_function Chebyschev
_pd_proc_ls_pref_orient_corr
;
Spherical Harmonics
;
_pd_proc_ls_prof_R_factor 0.056
_pd_proc_ls_prof_wR_expected 0.037
_pd_proc_ls_prof_wR_factor 0.074
_pd_spec_mounting
;
0.5 mm borosilicate glass capillary
;
_pd_spec_mount_mode transmission
_pd_spec_shape cylinder
_refine_ls_goodness_of_fit_all 1.98
_refine_ls_hydrogen_treatment mixed
_refine_ls_matrix_type full
_refine_ls_number_parameters 39
_refine_ls_structure_factor_coef Fsqd
_cod_data_source_file ic7b00413_si_004.cif
_cod_data_source_block Prtrenovan
_cod_original_cell_volume 1427.3(3)
_cod_original_sg_symbol_H-M P-3
_cod_original_formula_sum 'C30 H33 N4 O6 Pr1'
_cod_database_code 4345777

loop_
_symmetry_equiv_pos_as_xyz
'-x, -y, -z'
'-x+y, -x, z'
'-y, x-y, z'
'y, -x+y, -z'
'x-y, x, -z'
'x, y, z'

loop_
_atom_site_label
_atom_site_type_symbol
_atom_site_symmetry_multiplicity
_atom_site_fract_x
_atom_site_fract_y
_atom_site_fract_z
_atom_site_occupancy
_atom_site_B_iso_or_equiv
Pr1 Pr 2 0.33333 0.66667 0.8725(1) 1 3.810(1)
N1 N 2 0.3333 0.6667 1.1979(1) 1 1.2649(1)
C1 C 6 0.8101(1) 0.9762(1) 0.6908(1) 1 1.2649(1)
O1 O 6 0.5600(2) 0.9349(2) 0.4930(2) 1 1.2649(1)
C2 C 6 0.7721(1) 0.9132(1) 0.8288(1) 1 1.2649(1)
C3 C 6 0.6355(1) 0.9301(1) 0.6025(1) 1 1.2649(1)
C4 C 6 0.6597(3) 0.8492(1) 0.8508(2) 1 1.2649(1)
C5 C 6 0.7453(1) 0.9845(2) 0.5678(1) 1 1.2649(1)
C6 C 6 0.5893(1) 0.8544(1) 0.7322(1) 1 1.2649(1)
N2 N 6 0.5057(2) 0.7043(1) 1.0106(2) 1 1.2649(1)
C7 C 6 0.4887(1) 0.6358(1) 1.1711(1) 1 1.2649(1)
C8 C 6 0.6126(1) 0.7739(1) 0.9949(1) 1 1.2649(1)
C9 C 6 0.4156(1) 0.6557(1) 1.2900(1) 1 1.2649(1)
O2 O 6 0.4826(2) 0.79204(1) 0.7386(2) 1 1.2649(1)
C10 C 6 0.60481(1) 1.0130(1) 0.35110(1) 1 1.2649(1)
H1 H 6 0.77588(1) 1.0336(1) 0.4688(1) 1 1.517(1)
H2 H 6 0.8891(1) 1.0194(1) 0.6758(1) 1 1.517(1)
H3 H 6 0.8221(1) 0.9115(1) 0.9142(1) 1 1.517(1)
H4 H 6 0.5586(1) 0.6583(1) 1.2278(1) 1 1.517(1)
H5 H 6 0.4539(1) 0.55869(1) 1.1408(1) 1 1.517(1)
H6 H 6 0.4096(1) 0.5943(1) 1.3701(1) 1 1.517(1)
H7 H 6 0.4605(1) 0.7227(1) 1.3550(1) 1 1.517(1)
H8 H 6 0.6498(1) 0.9951(1) 0.2775(1) 1 1.517(1)
H9 H 6 0.5451(1) 1.0097(1) 0.2827(1) 1 1.517(1)
H10 H 6 0.6493(1) 1.0865(1) 0.3979(1) 1 1.517(1)
H11 H 6 0.6613(1) 0.7741(1) 1.0846(1) 1 1.517(1)
